data_2243762
loop_
_publ_author_name
'Anderson, Alan J.'
'Butcher, Ray J.'
'Ollie, Edward'

_publ_section_title
;
 Syntheses and structures of two benzoyl amides:
 2-chloro-4-ethoxy-3,5-dimethoxy-<i>N</i>-(3-oxocyclohex-1-en-1-yl)benzamide
 and
 2-chloro-<i>N</i>-(5,5-dimethyl-3-oxocyclohex-1-en-1-yl)-4-ethoxy-3,5-dimethoxybenzamide
;
_journal_coeditor_code HB7962
_journal_issue 3
_journal_name_full 'Acta Crystallographica Section E'
_journal_page_first 314
_journal_page_last 318
_journal_paper_doi 10.1107/S2056989021001778
_journal_volume 77
_journal_year 2021
_chemical_formula_moiety 'C19 H24 Cl N O5'
_chemical_formula_sum 'C19 H24 Cl N O5'
_chemical_formula_weight 381.84
_chemical_name_common Compound
_chemical_name_systematic 2-Chloro-<i>N</i>-(5,5-dimethyl-3-oxocyclohex-1-en-1-yl)-4-ethoxy-3,5-dimethoxybenzamide
_space_group_crystal_system monoclinic
_space_group_IT_number 14
_space_group_name_Hall '-P 2ybc'
_space_group_name_H-M_alt 'P 1 21/c 1'
_atom_sites_solution_hydrogens mixed
_atom_sites_solution_primary direct
_atom_sites_solution_secondary difmap
_audit_creation_method SHELXL-2018/3
_cell_angle_alpha 90
_cell_angle_beta 90.1851(14)
_cell_angle_gamma 90
_cell_formula_units_Z 8
_cell_length_a 14.6986(13)
_cell_length_b 10.6309(10)
_cell_length_c 25.131(2)
_cell_measurement_reflns_used 23388
_cell_measurement_temperature 150(2)
_cell_measurement_theta_max 31.0
_cell_measurement_theta_min 2.4
_cell_volume 3926.9(6)
_computing_cell_refinement
;
APEX2 (Bruker, 2010)
;
_computing_data_collection
;
APEX2 (Bruker, 2010)
;
_computing_data_reduction
;
APEX2 and SAINT (Bruker, 2010)
;
_computing_molecular_graphics
;
Shelxtl (Sheldrick, 2008)
;
_computing_publication_material
;
Shelxtl (Sheldrick, 2008)
;
_computing_structure_refinement
;
<i>SHELXL2018/3</i> (Sheldrick, 2015)
;
_computing_structure_solution
;
ShelXS97 (Sheldrick, 2008)
;
_diffrn_ambient_temperature 150(2)
_diffrn_detector_area_resol_mean 8.333
_diffrn_measured_fraction_theta_full 1.000
_diffrn_measured_fraction_theta_max 0.997
_diffrn_measurement_device_type 'Bruker SMART APEXII CCD'
_diffrn_measurement_method '\f and \w scans'
_diffrn_radiation_type MoK\a
_diffrn_radiation_wavelength 0.71073
_diffrn_reflns_av_R_equivalents 0.0260
_diffrn_reflns_av_unetI/netI 0.0219
_diffrn_reflns_limit_h_max 21
_diffrn_reflns_limit_h_min -21
_diffrn_reflns_limit_k_max 15
_diffrn_reflns_limit_k_min -15
_diffrn_reflns_limit_l_max 36
_diffrn_reflns_limit_l_min -36
_diffrn_reflns_number 67292
_diffrn_reflns_theta_full 25.242
_diffrn_reflns_theta_max 31.127
_diffrn_reflns_theta_min 2.080
_diffrn_source 'sealed tube'
_exptl_absorpt_coefficient_mu 0.223
_exptl_absorpt_correction_T_max 0.954
_exptl_absorpt_correction_T_min 0.841
_exptl_absorpt_correction_type multi-scan
_exptl_absorpt_process_details
;
(SADABS; Sheldrick, 2008)
;
_exptl_crystal_colour colourless
_exptl_crystal_density_diffrn 1.292
_exptl_crystal_density_method 'not measured'
_exptl_crystal_description prism
_exptl_crystal_F_000 1616
_exptl_crystal_size_max 0.480
_exptl_crystal_size_mid 0.440
_exptl_crystal_size_min 0.210
_refine_diff_density_max 0.640
_refine_diff_density_min -0.354
_refine_ls_extinction_method none
_refine_ls_goodness_of_fit_ref 1.031
_refine_ls_hydrogen_treatment mixed
_refine_ls_matrix_type full
_refine_ls_number_parameters 584
_refine_ls_number_reflns 12630
_refine_ls_number_restraints 399
_refine_ls_restrained_S_all 1.021
_refine_ls_R_factor_all 0.0506
_refine_ls_R_factor_gt 0.0394
_refine_ls_shift/su_max 0.006
_refine_ls_shift/su_mean 0.000
_refine_ls_structure_factor_coef Fsqd
_refine_ls_weighting_details 'w=1/[\s^2^(Fo^2^)+(0.0599P)^2^+1.0458P] where P=(Fo^2^+2Fc^2^)/3'
_refine_ls_weighting_scheme calc
_refine_ls_wR_factor_gt 0.1064
_refine_ls_wR_factor_ref 0.1152
_reflns_number_gt 10320
_reflns_number_total 12630
_reflns_threshold_expression 'I > 2\s(I)'
_cod_data_source_file hb7962sup1.cif
_cod_data_source_block 3b
_cod_original_sg_symbol_H-M 'P 21/c'
_cod_database_code 2243762
_shelx_space_group_comment
;
The symmetry employed for this shelxl refinement is uniquely defined
by the following loop, which should always be used as a source of
symmetry information in preference to the above space-group names.
They are only intended as comments.
;
_shelx_estimated_absorpt_t_min 0.901
_shelx_estimated_absorpt_t_max 0.955

loop_
_space_group_symop_operation_xyz
'x, y, z'
'-x, y+1/2, -z+1/2'
'-x, -y, -z'
'x, -y-1/2, z-1/2'

loop_
_atom_site_type_symbol
_atom_site_label
_atom_site_fract_x
_atom_site_fract_y
_atom_site_fract_z
_atom_site_U_iso_or_equiv
_atom_site_adp_type
_atom_site_calc_flag
_atom_site_occupancy
_atom_site_disorder_assembly
_atom_site_disorder_group
Cl Cl1A 0.74167(2) 1.06636(3) 0.50622(2) 0.03341(7) Uani d 1 . .
O O1A 0.85300(6) 0.92470(9) 0.43031(3) 0.03358(19) Uani d 1 . .
O O2A 0.96808(6) 0.73233(10) 0.45218(4) 0.0371(2) Uani d 1 . .
O O3A 0.98422(6) 0.64044(10) 0.55396(4) 0.0411(2) Uani d 1 . .
O O4A 0.79762(5) 0.97694(9) 0.66166(3) 0.03064(18) Uani d 1 . .
O O5A 0.54514(6) 1.01715(10) 0.78213(3) 0.0376(2) Uani d 1 . .
N N1A 0.67015(6) 0.94345(9) 0.61067(4) 0.02155(17) Uani d 1 . .
H H1AA 0.6506(11) 0.9153(15) 0.5810(7) 0.034(4) Uiso d 1 . .
C C1A 0.81762(7) 0.89610(10) 0.57423(4) 0.02277(19) Uani d 1 . .
C C2A 0.81118(7) 0.94022(11) 0.52235(4) 0.0245(2) Uani d 1 . .
C C3A 0.86370(7) 0.88575(12) 0.48185(4) 0.0272(2) Uani d 1 . .
C C4A 0.92222(7) 0.78611(12) 0.49363(5) 0.0293(2) Uani d 1 . .
C C5A 0.92801(7) 0.74122(12) 0.54613(5) 0.0293(2) Uani d 1 . .
C C6A 0.87719(7) 0.79758(11) 0.58605(4) 0.0263(2) Uani d 1 . .
H H6AA 0.882994 0.768878 0.621695 0.032 Uiso calc 1 . .
C C7A 0.91558(11) 1.01997(17) 0.41412(5) 0.0474(4) Uani d 1 . .
H H7AA 0.903236 1.043380 0.377078 0.071 Uiso calc 1 . .
H H7AB 0.977879 0.987895 0.417198 0.071 Uiso calc 1 . .
H H7AC 0.908551 1.093994 0.436981 0.071 Uiso calc 1 . .
C C8A 1.06559(9) 0.7271(2) 0.45645(6) 0.0624(5) Uani d 1 . .
H H8AA 1.083977 0.647258 0.473668 0.075 Uiso calc 1 . .
H H8AB 1.087544 0.797509 0.478864 0.075 Uiso calc 1 . .
C C9A 1.10703(11) 0.7356(2) 0.40297(7) 0.0628(5) Uani d 1 . .
H H9AA 1.172751 0.721418 0.405797 0.094 Uiso calc 1 . .
H H9AB 1.095707 0.819284 0.388025 0.094 Uiso calc 1 . .
H H9AC 1.080069 0.671610 0.379685 0.094 Uiso calc 1 . .
C C10A 0.99347(11) 0.59578(18) 0.60744(7) 0.0550(4) Uani d 1 . .
H H10A 1.033598 0.522173 0.607983 0.082 Uiso calc 1 . .
H H10B 0.933524 0.572283 0.621209 0.082 Uiso calc 1 . .
H H10C 1.019610 0.662303 0.629735 0.082 Uiso calc 1 . .
C C11A 0.76218(7) 0.94515(10) 0.61997(4) 0.02202(19) Uani d 1 . .
C C12A 0.60074(6) 0.97178(10) 0.64589(4) 0.02102(18) Uani d 1 . .
C C13A 0.61233(7) 0.98962(10) 0.69867(4) 0.02312(19) Uani d 1 . .
H H13A 0.671961 0.987378 0.713341 0.028 Uiso calc 1 . .
C C14A 0.53549(7) 1.01213(11) 0.73334(4) 0.0258(2) Uani d 1 . .
C C15A 0.44417(8) 1.03239(13) 0.70805(5) 0.0322(2) Uani d 1 . .
H H15A 0.437492 1.122477 0.698850 0.039 Uiso calc 1 . .
H H15C 0.396169 1.011049 0.734077 0.039 Uiso calc 1 . .
C C16A 0.43022(7) 0.95307(15) 0.65763(5) 0.0363(3) Uani d 1 . .
C C17A 0.50923(7) 0.98156(14) 0.61962(4) 0.0327(3) Uani d 1 . .
H H17A 0.506711 0.922034 0.589352 0.039 Uiso calc 1 . .
H H17B 0.501634 1.067588 0.605191 0.039 Uiso calc 1 . .
C C18A 0.34099(9) 0.9921(3) 0.63114(6) 0.0782(8) Uani d 1 . .
H H18A 0.290687 0.979665 0.656099 0.117 Uiso calc 1 . .
H H18B 0.330783 0.940598 0.599323 0.117 Uiso calc 1 . .
H H18C 0.344203 1.080952 0.620991 0.117 Uiso calc 1 . .
C C19A 0.42926(11) 0.81411(18) 0.67166(7) 0.0577(5) Uani d 1 . .
H H19A 0.380973 0.797814 0.697561 0.087 Uiso calc 1 . .
H H19B 0.488156 0.790343 0.687029 0.087 Uiso calc 1 . .
H H19C 0.418020 0.764497 0.639432 0.087 Uiso calc 1 . .
Cl Cl1B 0.33068(2) 0.36791(3) 0.37042(2) 0.03251(7) Uani d 1 . .
O O1B 0.19443(6) 0.32113(8) 0.28774(3) 0.03058(17) Uani d 1 . .
O O2B 0.12498(6) 0.49472(9) 0.21650(3) 0.03228(18) Uani d 1 . .
O O3B 0.17637(6) 0.73524(8) 0.22015(3) 0.03071(18) Uani d 1 . .
O O4B 0.35516(6) 0.74079(10) 0.40209(4) 0.0415(2) Uani d 1 . .
C C1B 0.31411(6) 0.60638(10) 0.33084(4) 0.02011(18) Uani d 1 . .
C C2B 0.28768(7) 0.48116(10) 0.32756(4) 0.02208(19) Uani d 1 . .
C C3B 0.22268(7) 0.44399(10) 0.28987(4) 0.02362(19) Uani d 1 . .
C C4B 0.18562(7) 0.53194(11) 0.25503(4) 0.0240(2) Uani d 1 . .
C C5B 0.21397(7) 0.65796(10) 0.25735(4) 0.02301(19) Uani d 1 . .
C C6B 0.27647(7) 0.69485(10) 0.29595(4) 0.02189(18) Uani d 1 . .
H H6BA 0.293725 0.780733 0.298645 0.026 Uiso calc 1 . .
C C7B 0.23634(11) 0.25212(13) 0.24515(7) 0.0436(3) Uani d 1 . .
H H7BA 0.215324 0.164658 0.245936 0.065 Uiso calc 1 . .
H H7BB 0.302605 0.254294 0.249483 0.065 Uiso calc 1 . .
H H7BC 0.219649 0.290379 0.211010 0.065 Uiso calc 1 . .
C C8B 0.03306(9) 0.47519(14) 0.23569(6) 0.0416(3) Uani d 1 . .
H H8BA 0.034665 0.416637 0.266315 0.050 Uiso calc 1 . .
H H8BB -0.003821 0.435696 0.207205 0.050 Uiso calc 1 . .
C C9B -0.01135(10) 0.59598(18) 0.25249(10) 0.0675(6) Uani d 1 . .
H H9BA -0.072982 0.578521 0.265278 0.101 Uiso calc 1 . .
H H9BB -0.014447 0.653490 0.222061 0.101 Uiso calc 1 . .
H H9BC 0.024414 0.634758 0.281091 0.101 Uiso calc 1 . .
C C10B 0.20442(9) 0.86380(11) 0.22096(5) 0.0310(2) Uani d 1 . .
H H10D 0.173044 0.909934 0.192567 0.047 Uiso calc 1 . .
H H10E 0.270299 0.868615 0.215424 0.047 Uiso calc 1 . .
H H10F 0.189185 0.901108 0.255464 0.047 Uiso calc 1 . .
C C11B 0.37827(7) 0.65588(10) 0.37276(4) 0.02269(19) Uani d 1 . .
O O5B 0.5926(5) 0.7923(8) 0.5286(3) 0.0383(12) Uani d 0.551(2) A 1
N N1B 0.4614(6) 0.6071(10) 0.3766(4) 0.0274(15) Uani d 0.551(2) A 1
H H1BA 0.471(3) 0.552(4) 0.3576(18) 0.026(13) Uiso d 0.551(2) A 1
C C12B 0.5307(6) 0.6264(11) 0.4131(5) 0.0259(10) Uani d 0.551(2) A 1
C C13B 0.5224(5) 0.7057(8) 0.4537(3) 0.0210(9) Uani d 0.551(2) A 1
H H13B 0.466093 0.746700 0.460177 0.025 Uiso calc 0.551(2) A 1
C C14B 0.6004(6) 0.7288(8) 0.4881(4) 0.0293(11) Uani d 0.551(2) A 1
C C15B 0.69268(14) 0.6766(2) 0.47298(9) 0.0304(5) Uani d 0.551(2) A 1
H H15B 0.729500 0.665206 0.505684 0.036 Uiso calc 0.551(2) A 1
H H15D 0.724367 0.738554 0.450190 0.036 Uiso calc 0.551(2) A 1
C C16B 0.6870(4) 0.5507(7) 0.4434(3) 0.0262(9) Uani d 0.551(2) A 1
C C17B 0.62225(13) 0.5682(2) 0.39563(8) 0.0261(4) Uani d 0.551(2) A 1
H H17C 0.610886 0.485622 0.378636 0.031 Uiso calc 0.551(2) A 1
H H17D 0.651346 0.623624 0.368993 0.031 Uiso calc 0.551(2) A 1
C C18B 0.65099(17) 0.4478(2) 0.48043(10) 0.0384(5) Uani d 0.551(2) A 1
H H18D 0.692949 0.437144 0.510480 0.058 Uiso calc 0.551(2) A 1
H H18E 0.646148 0.368375 0.460797 0.058 Uiso calc 0.551(2) A 1
H H18F 0.590875 0.471931 0.493723 0.058 Uiso calc 0.551(2) A 1
C C19B 0.78134(15) 0.5136(3) 0.42324(10) 0.0436(7) Uani d 0.551(2) A 1
H H19D 0.823551 0.507798 0.453410 0.065 Uiso calc 0.551(2) A 1
H H19E 0.803155 0.577384 0.398177 0.065 Uiso calc 0.551(2) A 1
H H19F 0.777791 0.431964 0.405263 0.065 Uiso calc 0.551(2) A 1
O O5C 0.6059(7) 0.7977(10) 0.5201(4) 0.0413(15) Uani d 0.449(2) A 2
N N1C 0.4643(5) 0.5949(11) 0.3708(4) 0.0156(9) Uani d 0.449(2) A 2
H H1CA 0.476(3) 0.549(4) 0.3423(18) 0.019(12) Uiso d 0.449(2) A 2
C C12C 0.5324(8) 0.6138(14) 0.4091(6) 0.0262(12) Uani d 0.449(2) A 2
C C13C 0.5340(6) 0.6981(11) 0.4488(4) 0.0268(13) Uani d 0.449(2) A 2
H H13C 0.485165 0.756476 0.450818 0.032 Uiso calc 0.449(2) A 2
C C14C 0.6048(7) 0.7067(10) 0.4889(5) 0.0310(13) Uani d 0.449(2) A 2
C C15C 0.67207(18) 0.6008(3) 0.49113(11) 0.0341(6) Uani d 0.449(2) A 2
H H15E 0.649682 0.536354 0.516327 0.041 Uiso calc 0.449(2) A 2
H H15F 0.730553 0.633284 0.505144 0.041 Uiso calc 0.449(2) A 2
C C16C 0.6890(6) 0.5385(9) 0.4371(4) 0.0293(12) Uani d 0.449(2) A 2
C C17C 0.59763(16) 0.5023(2) 0.41227(10) 0.0244(5) Uani d 0.449(2) A 2
H H17E 0.607993 0.468961 0.376009 0.029 Uiso calc 0.449(2) A 2
H H17F 0.569501 0.434700 0.433730 0.029 Uiso calc 0.449(2) A 2
C C18C 0.7464(2) 0.4183(3) 0.44515(14) 0.0434(8) Uani d 0.449(2) A 2
H H18G 0.806403 0.441080 0.459204 0.065 Uiso calc 0.449(2) A 2
H H18H 0.753484 0.375020 0.410976 0.065 Uiso calc 0.449(2) A 2
H H18I 0.715614 0.362431 0.470371 0.065 Uiso calc 0.449(2) A 2
C C19C 0.74033(19) 0.6285(3) 0.39994(12) 0.0373(7) Uani d 0.449(2) A 2
H H19G 0.706920 0.708007 0.397146 0.056 Uiso calc 0.449(2) A 2
H H19H 0.745573 0.590307 0.364584 0.056 Uiso calc 0.449(2) A 2
H H19I 0.801241 0.644531 0.414378 0.056 Uiso calc 0.449(2) A 2

loop_
_atom_site_aniso_label
_atom_site_aniso_U_11
_atom_site_aniso_U_22
_atom_site_aniso_U_33
_atom_site_aniso_U_12
_atom_site_aniso_U_13
_atom_site_aniso_U_23
Cl1A 0.03295(13) 0.04046(16) 0.02684(13) 0.00661(11) 0.00220(10) 0.00619(11)
O1A 0.0289(4) 0.0525(5) 0.0193(4) -0.0066(4) 0.0016(3) -0.0010(4)
O2A 0.0223(4) 0.0560(6) 0.0330(4) -0.0005(4) 0.0088(3) -0.0150(4)
O3A 0.0336(4) 0.0458(5) 0.0439(5) 0.0154(4) 0.0105(4) 0.0032(4)
O4A 0.0233(3) 0.0448(5) 0.0238(4) -0.0036(3) 0.0004(3) -0.0060(3)
O5A 0.0335(4) 0.0616(6) 0.0178(4) -0.0051(4) 0.0043(3) 0.0003(4)
N1A 0.0193(4) 0.0277(4) 0.0176(4) -0.0009(3) 0.0024(3) -0.0040(3)
C1A 0.0181(4) 0.0292(5) 0.0211(4) -0.0022(4) 0.0033(3) -0.0018(4)
C2A 0.0195(4) 0.0320(5) 0.0220(5) -0.0011(4) 0.0017(3) 0.0000(4)
C3A 0.0208(4) 0.0409(6) 0.0200(5) -0.0046(4) 0.0029(4) -0.0032(4)
C4A 0.0189(4) 0.0416(6) 0.0274(5) -0.0031(4) 0.0070(4) -0.0080(5)
C5A 0.0200(4) 0.0353(6) 0.0326(6) 0.0019(4) 0.0053(4) -0.0016(5)
C6A 0.0196(4) 0.0340(6) 0.0252(5) 0.0002(4) 0.0042(4) 0.0016(4)
C7A 0.0488(8) 0.0673(10) 0.0262(6) -0.0183(7) 0.0043(5) 0.0060(6)
C8A 0.0219(6) 0.1254(17) 0.0400(8) 0.0095(8) 0.0090(5) -0.0176(9)
C9A 0.0377(7) 0.0939(14) 0.0570(10) -0.0074(8) 0.0225(7) -0.0248(10)
C10A 0.0494(8) 0.0604(10) 0.0552(9) 0.0266(8) 0.0120(7) 0.0177(8)
C11A 0.0197(4) 0.0250(5) 0.0213(4) -0.0013(3) 0.0031(3) -0.0002(4)
C12A 0.0201(4) 0.0228(5) 0.0202(4) 0.0008(3) 0.0031(3) -0.0002(4)
C13A 0.0214(4) 0.0287(5) 0.0193(4) -0.0013(4) 0.0018(3) 0.0004(4)
C14A 0.0266(5) 0.0311(5) 0.0199(5) -0.0002(4) 0.0039(4) 0.0008(4)
C15A 0.0273(5) 0.0462(7) 0.0232(5) 0.0103(5) 0.0048(4) -0.0002(5)
C16A 0.0187(4) 0.0670(9) 0.0232(5) 0.0029(5) 0.0020(4) -0.0056(5)
C17A 0.0219(5) 0.0560(8) 0.0201(5) 0.0068(5) 0.0006(4) -0.0016(5)
C18A 0.0225(6) 0.180(2) 0.0325(7) 0.0184(10) -0.0011(5) -0.0117(11)
C19A 0.0454(8) 0.0640(11) 0.0639(10) -0.0278(7) 0.0217(7) -0.0218(8)
Cl1B 0.03134(13) 0.03067(14) 0.03546(15) -0.00338(10) -0.00739(11) 0.01257(11)
O1B 0.0322(4) 0.0260(4) 0.0335(4) -0.0104(3) -0.0015(3) 0.0034(3)
O2B 0.0319(4) 0.0379(5) 0.0270(4) -0.0106(3) -0.0110(3) 0.0017(3)
O3B 0.0340(4) 0.0294(4) 0.0287(4) -0.0042(3) -0.0122(3) 0.0075(3)
O4B 0.0345(4) 0.0486(6) 0.0412(5) 0.0168(4) -0.0129(4) -0.0232(4)
C1B 0.0169(4) 0.0262(5) 0.0172(4) 0.0002(3) 0.0008(3) -0.0015(4)
C2B 0.0195(4) 0.0258(5) 0.0209(4) -0.0007(3) 0.0004(3) 0.0043(4)
C3B 0.0222(4) 0.0248(5) 0.0239(5) -0.0057(4) 0.0008(4) 0.0015(4)
C4B 0.0214(4) 0.0296(5) 0.0209(5) -0.0053(4) -0.0030(3) 0.0004(4)
C5B 0.0223(4) 0.0262(5) 0.0205(4) -0.0012(4) -0.0023(3) 0.0029(4)
C6B 0.0211(4) 0.0229(5) 0.0217(4) -0.0012(3) -0.0013(3) -0.0001(4)
C7B 0.0510(8) 0.0262(6) 0.0538(9) -0.0048(5) 0.0071(6) -0.0044(6)
C8B 0.0284(6) 0.0426(7) 0.0536(8) -0.0126(5) -0.0136(5) 0.0074(6)
C9B 0.0263(6) 0.0535(10) 0.1226(18) -0.0024(6) -0.0072(8) 0.0030(11)
C10B 0.0358(6) 0.0266(5) 0.0306(6) 0.0012(4) -0.0068(4) 0.0051(4)
C11B 0.0206(4) 0.0276(5) 0.0199(4) 0.0015(4) -0.0020(3) -0.0019(4)
O5B 0.044(3) 0.0460(17) 0.025(2) 0.0018(18) -0.0094(18) -0.0140(14)
N1B 0.0313(19) 0.034(2) 0.0166(19) 0.0050(12) 0.0028(10) -0.0165(13)
C12B 0.0168(14) 0.039(3) 0.022(2) 0.0082(14) -0.0033(13) -0.0089(15)
C13B 0.0186(16) 0.0277(16) 0.0168(14) 0.0033(13) -0.0052(14) -0.0116(11)
C14B 0.0250(14) 0.036(2) 0.0273(17) 0.0022(14) -0.0035(11) -0.0064(16)
C15B 0.0246(9) 0.0413(12) 0.0254(9) -0.0051(8) -0.0078(7) -0.0024(9)
C16B 0.0154(13) 0.0386(19) 0.0245(18) 0.0026(12) -0.0049(11) 0.0001(14)
C17B 0.0198(8) 0.0370(11) 0.0216(9) 0.0018(7) -0.0014(7) -0.0058(8)
C18B 0.0415(12) 0.0370(12) 0.0367(12) 0.0060(9) 0.0004(9) 0.0069(9)
C19B 0.0224(9) 0.0731(19) 0.0351(12) 0.0124(10) -0.0029(8) -0.0055(12)
O5C 0.039(2) 0.059(2) 0.026(3) -0.0141(15) 0.0007(16) -0.0192(19)
N1C 0.0102(13) 0.025(2) 0.012(2) 0.0063(12) -0.0053(14) -0.0123(18)
C12C 0.028(2) 0.035(2) 0.0154(18) 0.0042(16) -0.0047(15) -0.0139(15)
C13C 0.024(2) 0.029(2) 0.028(2) 0.0077(15) 0.0039(15) -0.0020(16)
C14C 0.034(2) 0.039(3) 0.0197(18) -0.0018(18) -0.0065(15) -0.009(2)
C15C 0.0299(12) 0.0471(16) 0.0252(12) 0.0027(11) -0.0088(9) -0.0059(11)
C16C 0.029(2) 0.035(2) 0.024(2) 0.0004(15) -0.0035(15) -0.0040(16)
C17C 0.0234(10) 0.0253(11) 0.0246(11) 0.0024(9) -0.0036(8) -0.0028(9)
C18C 0.0343(14) 0.0524(18) 0.0434(17) 0.0172(13) -0.0090(12) -0.0012(14)
C19C 0.0297(12) 0.0467(16) 0.0356(14) -0.0080(11) 0.0034(10) -0.0072(12)

loop_
_atom_type_symbol
_atom_type_description
_atom_type_scat_dispersion_real
_atom_type_scat_dispersion_imag
_atom_type_scat_source
C C 0.0033 0.0016 'International Tables Vol C Tables 4.2.6.8 and 6.1.1.4'
H H 0.0000 0.0000 'International Tables Vol C Tables 4.2.6.8 and 6.1.1.4'
N N 0.0061 0.0033 'International Tables Vol C Tables 4.2.6.8 and 6.1.1.4'
O O 0.0106 0.0060 'International Tables Vol C Tables 4.2.6.8 and 6.1.1.4'
Cl Cl 0.1484 0.1585 'International Tables Vol C Tables 4.2.6.8 and 6.1.1.4'

loop_
_geom_angle_atom_site_label_1
_geom_angle_atom_site_label_2
_geom_angle_atom_site_label_3
_geom_angle_site_symmetry_1
_geom_angle_site_symmetry_3
_geom_angle
_geom_angle_publ_flag
C3A O1A C7A . . 114.34(10) ?
C4A O2A C8A . . 116.92(10) ?
C5A O3A C10A . . 116.80(10) ?
C11A N1A C12A . . 127.99(9) ?
C11A N1A H1AA . . 118.9(11) ?
C12A N1A H1AA . . 112.8(11) ?
C2A C1A C6A . . 119.60(10) ?
C2A C1A C11A . . 124.39(10) ?
C6A C1A C11A . . 115.99(9) ?
C1A C2A C3A . . 120.34(10) ?
C1A C2A Cl1A . . 121.28(8) ?
C3A C2A Cl1A . . 118.34(9) ?
O1A C3A C4A . . 119.96(10) ?
O1A C3A C2A . . 119.96(11) ?
C4A C3A C2A . . 119.94(10) ?
O2A C4A C3A . . 117.42(11) ?
O2A C4A C5A . . 122.99(11) ?
C3A C4A C5A . . 119.50(10) ?
O3A C5A C6A . . 124.09(11) ?
O3A C5A C4A . . 115.87(10) ?
C6A C5A C4A . . 120.03(11) ?
C5A C6A C1A . . 120.56(11) ?
C5A C6A H6AA . . 119.7 ?
C1A C6A H6AA . . 119.7 ?
O1A C7A H7AA . . 109.5 ?
O1A C7A H7AB . . 109.5 ?
H7AA C7A H7AB . . 109.5 ?
O1A C7A H7AC . . 109.5 ?
H7AA C7A H7AC . . 109.5 ?
H7AB C7A H7AC . . 109.5 ?
O2A C8A C9A . . 110.05(14) ?
O2A C8A H8AA . . 109.7 ?
C9A C8A H8AA . . 109.7 ?
O2A C8A H8AB . . 109.7 ?
C9A C8A H8AB . . 109.7 ?
H8AA C8A H8AB . . 108.2 ?
C8A C9A H9AA . . 109.5 ?
C8A C9A H9AB . . 109.5 ?
H9AA C9A H9AB . . 109.5 ?
C8A C9A H9AC . . 109.5 ?
H9AA C9A H9AC . . 109.5 ?
H9AB C9A H9AC . . 109.5 ?
O3A C10A H10A . . 109.5 ?
O3A C10A H10B . . 109.5 ?
H10A C10A H10B . . 109.5 ?
O3A C10A H10C . . 109.5 ?
H10A C10A H10C . . 109.5 ?
H10B C10A H10C . . 109.5 ?
O4A C11A N1A . . 124.73(9) ?
O4A C11A C1A . . 121.52(9) ?
N1A C11A C1A . . 113.66(9) ?
C13A C12A N1A . . 124.56(9) ?
C13A C12A C17A . . 122.20(9) ?
N1A C12A C17A . . 113.25(9) ?
C12A C13A C14A . . 121.19(10) ?
C12A C13A H13A . . 119.4 ?
C14A C13A H13A . . 119.4 ?
O5A C14A C13A . . 121.13(10) ?
O5A C14A C15A . . 120.98(10) ?
C13A C14A C15A . . 117.88(9) ?
C14A C15A C16A . . 112.84(9) ?
C14A C15A H15A . . 109.0 ?
C16A C15A H15A . . 109.0 ?
C14A C15A H15C . . 109.0 ?
C16A C15A H15C . . 109.0 ?
H15A C15A H15C . . 107.8 ?
C19A C16A C18A . . 110.90(16) ?
C19A C16A C15A . . 110.13(12) ?
C18A C16A C15A . . 108.85(12) ?
C19A C16A C17A . . 110.10(11) ?
C18A C16A C17A . . 108.99(12) ?
C15A C16A C17A . . 107.80(11) ?
C12A C17A C16A . . 113.03(9) ?
C12A C17A H17A . . 109.0 ?
C16A C17A H17A . . 109.0 ?
C12A C17A H17B . . 109.0 ?
C16A C17A H17B . . 109.0 ?
H17A C17A H17B . . 107.8 ?
C16A C18A H18A . . 109.5 ?
C16A C18A H18B . . 109.5 ?
H18A C18A H18B . . 109.5 ?
C16A C18A H18C . . 109.5 ?
H18A C18A H18C . . 109.5 ?
H18B C18A H18C . . 109.5 ?
C16A C19A H19A . . 109.5 ?
C16A C19A H19B . . 109.5 ?
H19A C19A H19B . . 109.5 ?
C16A C19A H19C . . 109.5 ?
H19A C19A H19C . . 109.5 ?
H19B C19A H19C . . 109.5 ?
C3B O1B C7B . . 112.62(9) ?
C4B O2B C8B . . 114.21(10) ?
C5B O3B C10B . . 116.84(9) ?
C2B C1B C6B . . 119.81(9) ?
C2B C1B C11B . . 123.40(9) ?
C6B C1B C11B . . 116.68(9) ?
C1B C2B C3B . . 120.05(9) ?
C1B C2B Cl1B . . 121.83(8) ?
C3B C2B Cl1B . . 118.10(8) ?
O1B C3B C4B . . 119.85(9) ?
O1B C3B C2B . . 120.07(10) ?
C4B C3B C2B . . 120.08(10) ?
O2B C4B C3B . . 120.17(10) ?
O2B C4B C5B . . 119.75(10) ?
C3B C4B C5B . . 119.98(9) ?
O3B C5B C6B . . 125.11(10) ?
O3B C5B C4B . . 115.33(9) ?
C6B C5B C4B . . 119.56(10) ?
C5B C6B C1B . . 120.46(10) ?
C5B C6B H6BA . . 119.8 ?
C1B C6B H6BA . . 119.8 ?
O1B C7B H7BA . . 109.5 ?
O1B C7B H7BB . . 109.5 ?
H7BA C7B H7BB . . 109.5 ?
O1B C7B H7BC . . 109.5 ?
H7BA C7B H7BC . . 109.5 ?
H7BB C7B H7BC . . 109.5 ?
O2B C8B C9B . . 112.15(12) ?
O2B C8B H8BA . . 109.2 ?
C9B C8B H8BA . . 109.2 ?
O2B C8B H8BB . . 109.2 ?
C9B C8B H8BB . . 109.2 ?
H8BA C8B H8BB . . 107.9 ?
C8B C9B H9BA . . 109.5 ?
C8B C9B H9BB . . 109.5 ?
H9BA C9B H9BB . . 109.5 ?
C8B C9B H9BC . . 109.5 ?
H9BA C9B H9BC . . 109.5 ?
H9BB C9B H9BC . . 109.5 ?
O3B C10B H10D . . 109.5 ?
O3B C10B H10E . . 109.5 ?
H10D C10B H10E . . 109.5 ?
O3B C10B H10F . . 109.5 ?
H10D C10B H10F . . 109.5 ?
H10E C10B H10F . . 109.5 ?
O4B C11B N1B . . 120.3(4) ?
O4B C11B N1C . . 127.6(4) ?
O4B C11B C1B . . 120.55(9) ?
N1B C11B C1B . . 119.1(4) ?
N1C C11B C1B . . 111.8(4) ?
C11B N1B C12B . . 131.6(8) ?
C11B N1B H1BA . . 115(4) ?
C12B N1B H1BA . . 112(4) ?
C13B C12B N1B . . 122.2(7) ?
C13B C12B C17B . . 123.6(6) ?
N1B C12B C17B . . 113.1(6) ?
C12B C13B C14B . . 119.3(6) ?
C12B C13B H13B . . 120.4 ?
C14B C13B H13B . . 120.4 ?
O5B C14B C13B . . 120.7(7) ?
O5B C14B C15B . . 119.7(7) ?
C13B C14B C15B . . 119.6(6) ?
C14B C15B C16B . . 113.2(4) ?
C14B C15B H15B . . 108.9 ?
C16B C15B H15B . . 108.9 ?
C14B C15B H15D . . 108.9 ?
C16B C15B H15D . . 108.9 ?
H15B C15B H15D . . 107.8 ?
C19B C16B C18B . . 109.4(4) ?
C19B C16B C15B . . 109.7(4) ?
C18B C16B C15B . . 110.3(4) ?
C19B C16B C17B . . 109.4(4) ?
C18B C16B C17B . . 110.3(4) ?
C15B C16B C17B . . 107.8(4) ?
C16B C17B C12B . . 111.3(4) ?
C16B C17B H17C . . 109.4 ?
C12B C17B H17C . . 109.4 ?
C16B C17B H17D . . 109.4 ?
C12B C17B H17D . . 109.4 ?
H17C C17B H17D . . 108.0 ?
C16B C18B H18D . . 109.5 ?
C16B C18B H18E . . 109.5 ?
H18D C18B H18E . . 109.5 ?
C16B C18B H18F . . 109.5 ?
H18D C18B H18F . . 109.5 ?
H18E C18B H18F . . 109.5 ?
C16B C19B H19D . . 109.5 ?
C16B C19B H19E . . 109.5 ?
H19D C19B H19E . . 109.5 ?
C16B C19B H19F . . 109.5 ?
H19D C19B H19F . . 109.5 ?
H19E C19B H19F . . 109.5 ?
C12C N1C C11B . . 123.0(9) ?
C12C N1C H1CA . . 119(3) ?
C11B N1C H1CA . . 117(3) ?
C13C C12C N1C . . 128.2(9) ?
C13C C12C C17C . . 118.0(8) ?
N1C C12C C17C . . 111.9(7) ?
C12C C13C C14C . . 124.8(8) ?
C12C C13C H13C . . 117.6 ?
C14C C13C H13C . . 117.6 ?
O5C C14C C13C . . 119.6(9) ?
O5C C14C C15C . . 123.6(8) ?
C13C C14C C15C . . 116.8(7) ?
C14C C15C C16C . . 113.6(5) ?
C14C C15C H15E . . 108.8 ?
C16C C15C H15E . . 108.8 ?
C14C C15C H15F . . 108.8 ?
C16C C15C H15F . . 108.8 ?
H15E C15C H15F . . 107.7 ?
C17C C16C C15C . . 109.0(6) ?
C17C C16C C19C . . 110.0(6) ?
C15C C16C C19C . . 110.6(6) ?
C17C C16C C18C . . 108.9(6) ?
C15C C16C C18C . . 109.4(6) ?
C19C C16C C18C . . 109.0(6) ?
C12C C17C C16C . . 112.2(6) ?
C12C C17C H17E . . 109.2 ?
C16C C17C H17E . . 109.2 ?
C12C C17C H17F . . 109.2 ?
C16C C17C H17F . . 109.2 ?
H17E C17C H17F . . 107.9 ?
C16C C18C H18G . . 109.5 ?
C16C C18C H18H . . 109.5 ?
H18G C18C H18H . . 109.5 ?
C16C C18C H18I . . 109.5 ?
H18G C18C H18I . . 109.5 ?
H18H C18C H18I . . 109.5 ?
C16C C19C H19G . . 109.5 ?
C16C C19C H19H . . 109.5 ?
H19G C19C H19H . . 109.5 ?
C16C C19C H19I . . 109.5 ?
H19G C19C H19I . . 109.5 ?
H19H C19C H19I . . 109.5 ?

loop_
_geom_bond_atom_site_label_1
_geom_bond_atom_site_label_2
_geom_bond_site_symmetry_2
_geom_bond_distance
_geom_bond_publ_flag
Cl1A C2A . 1.7331(12) ?
O1A C3A . 1.3684(14) ?
O1A C7A . 1.4281(17) ?
O2A C4A . 1.3678(13) ?
O2A C8A . 1.4381(16) ?
O3A C5A . 1.3667(15) ?
O3A C10A . 1.4313(19) ?
O4A C11A . 1.2163(13) ?
O5A C14A . 1.2349(13) ?
N1A C11A . 1.3722(13) ?
N1A C12A . 1.3859(12) ?
N1A H1AA . 0.853(16) ?
C1A C2A . 1.3885(15) ?
C1A C6A . 1.3964(15) ?
C1A C11A . 1.5047(14) ?
C2A C3A . 1.4044(15) ?
C3A C4A . 1.3956(17) ?
C4A C5A . 1.4053(17) ?
C5A C6A . 1.3886(15) ?
C6A H6AA . 0.9500 ?
C7A H7AA . 0.9800 ?
C7A H7AB . 0.9800 ?
C7A H7AC . 0.9800 ?
C8A C9A . 1.480(2) ?
C8A H8AA . 0.9900 ?
C8A H8AB . 0.9900 ?
C9A H9AA . 0.9800 ?
C9A H9AB . 0.9800 ?
C9A H9AC . 0.9800 ?
C10A H10A . 0.9800 ?
C10A H10B . 0.9800 ?
C10A H10C . 0.9800 ?
C12A C13A . 1.3501(14) ?
C12A C17A . 1.5001(15) ?
C13A C14A . 1.4486(14) ?
C13A H13A . 0.9500 ?
C14A C15A . 1.4989(16) ?
C15A C16A . 1.5351(18) ?
C15A H15A . 0.9900 ?
C15A H15C . 0.9900 ?
C16A C19A . 1.519(2) ?
C16A C18A . 1.5263(19) ?
C16A C17A . 1.5364(16) ?
C17A H17A . 0.9900 ?
C17A H17B . 0.9900 ?
C18A H18A . 0.9800 ?
C18A H18B . 0.9800 ?
C18A H18C . 0.9800 ?
C19A H19A . 0.9800 ?
C19A H19B . 0.9800 ?
C19A H19C . 0.9800 ?
Cl1B C2B . 1.7334(11) ?
O1B C3B . 1.3715(13) ?
O1B C7B . 1.4379(17) ?
O2B C4B . 1.3724(12) ?
O2B C8B . 1.4510(16) ?
O3B C5B . 1.3605(13) ?
O3B C10B . 1.4277(14) ?
O4B C11B . 1.2147(13) ?
C1B C2B . 1.3891(15) ?
C1B C6B . 1.3986(14) ?
C1B C11B . 1.5065(14) ?
C2B C3B . 1.4000(14) ?
C3B C4B . 1.3908(15) ?
C4B C5B . 1.4042(15) ?
C5B C6B . 1.3903(14) ?
C6B H6BA . 0.9500 ?
C7B H7BA . 0.9800 ?
C7B H7BB . 0.9800 ?
C7B H7BC . 0.9800 ?
C8B C9B . 1.502(2) ?
C8B H8BA . 0.9900 ?
C8B H8BB . 0.9900 ?
C9B H9BA . 0.9800 ?
C9B H9BB . 0.9800 ?
C9B H9BC . 0.9800 ?
C10B H10D . 0.9800 ?
C10B H10E . 0.9800 ?
C10B H10F . 0.9800 ?
C11B N1B . 1.330(8) ?
C11B N1C . 1.421(8) ?
O5B C14B . 1.229(8) ?
N1B C12B . 1.384(8) ?
N1B H1BA . 0.77(5) ?
C12B C13B . 1.330(7) ?
C12B C17B . 1.545(8) ?
C13B C14B . 1.455(7) ?
C13B H13B . 0.9500 ?
C14B C15B . 1.515(8) ?
C15B C16B . 1.535(7) ?
C15B H15B . 0.9900 ?
C15B H15D . 0.9900 ?
C16B C19B . 1.530(7) ?
C16B C18B . 1.532(8) ?
C16B C17B . 1.540(6) ?
C17B H17C . 0.9900 ?
C17B H17D . 0.9900 ?
C18B H18D . 0.9800 ?
C18B H18E . 0.9800 ?
C18B H18F . 0.9800 ?
C19B H19D . 0.9800 ?
C19B H19E . 0.9800 ?
C19B H19F . 0.9800 ?
O5C C14C . 1.244(9) ?
N1C C12C . 1.401(9) ?
N1C H1CA . 0.88(5) ?
C12C C13C . 1.342(9) ?
C12C C17C . 1.527(10) ?
C13C C14C . 1.450(9) ?
C13C H13C . 0.9500 ?
C14C C15C . 1.499(8) ?
C15C C16C . 1.532(9) ?
C15C H15E . 0.9900 ?
C15C H15F . 0.9900 ?
C16C C17C . 1.528(9) ?
C16C C19C . 1.537(10) ?
C16C C18C . 1.545(9) ?
C17C H17E . 0.9900 ?
C17C H17F . 0.9900 ?
C18C H18G . 0.9800 ?
C18C H18H . 0.9800 ?
C18C H18I . 0.9800 ?
C19C H19G . 0.9800 ?
C19C H19H . 0.9800 ?
C19C H19I . 0.9800 ?

loop_
_geom_hbond_atom_site_label_D
_geom_hbond_atom_site_label_H
_geom_hbond_atom_site_label_A
_geom_hbond_site_symmetry_A
_geom_hbond_distance_DH
_geom_hbond_distance_HA
_geom_hbond_distance_DA
_geom_hbond_angle_DHA
_geom_hbond_publ_flag
N1A H1AA O5B . 0.853(16) 2.040(18) 2.849(8) 158.1(15) yes
N1A H1AA O5C . 0.853(16) 2.081(19) 2.909(9) 163.5(15) yes
C7A H7AA O2B 2_655 0.98 2.44 3.3451(17) 153.0 yes
C8A H8AB Cl1A 3_776 0.99 2.92 3.703(2) 136.5 yes
C17A H17A O5B . 0.99 2.42 3.285(7) 146.3 yes
C17A H17A O5C . 0.99 2.63 3.481(8) 144.1 yes
C10B H10F O4A 3_676 0.98 2.46 3.4013(15) 160.8 yes
N1B H1BA O5A 4_575 0.77(5) 2.31(5) 2.985(10) 147(5) yes
N1C H1CA O5A 4_575 0.88(5) 1.96(4) 2.795(12) 159(4) yes
C17C H17E O5A 4_575 0.99 2.54 3.364(3) 141.2 yes

loop_
_geom_torsion_atom_site_label_1
_geom_torsion_atom_site_label_2
_geom_torsion_atom_site_label_3
_geom_torsion_atom_site_label_4
_geom_torsion_site_symmetry_1
_geom_torsion_site_symmetry_2
_geom_torsion_site_symmetry_3
_geom_torsion_site_symmetry_4
_geom_torsion
_geom_torsion_publ_flag
C6A C1A C2A C3A . . . . 0.43(16) ?
C11A C1A C2A C3A . . . . -177.91(10) ?
C6A C1A C2A Cl1A . . . . -177.38(8) ?
C11A C1A C2A Cl1A . . . . 4.27(15) ?
C7A O1A C3A C4A . . . . -89.70(15) ?
C7A O1A C3A C2A . . . . 94.67(14) ?
C1A C2A C3A O1A . . . . 176.11(10) ?
Cl1A C2A C3A O1A . . . . -6.00(14) ?
C1A C2A C3A C4A . . . . 0.48(16) ?
Cl1A C2A C3A C4A . . . . 178.36(9) ?
C8A O2A C4A C3A . . . . 124.66(15) ?
C8A O2A C4A C5A . . . . -58.83(18) ?
O1A C3A C4A O2A . . . . 0.97(16) ?
C2A C3A C4A O2A . . . . 176.61(10) ?
O1A C3A C4A C5A . . . . -175.67(10) ?
C2A C3A C4A C5A . . . . -0.03(17) ?
C10A O3A C5A C6A . . . . -3.11(19) ?
C10A O3A C5A C4A . . . . 178.00(13) ?
O2A C4A C5A O3A . . . . 1.15(17) ?
C3A C4A C5A O3A . . . . 177.60(10) ?
O2A C4A C5A C6A . . . . -177.78(10) ?
C3A C4A C5A C6A . . . . -1.34(17) ?
O3A C5A C6A C1A . . . . -176.57(11) ?
C4A C5A C6A C1A . . . . 2.27(17) ?
C2A C1A C6A C5A . . . . -1.81(16) ?
C11A C1A C6A C5A . . . . 176.67(10) ?
C4A O2A C8A C9A . . . . -148.77(16) ?
C12A N1A C11A O4A . . . . -2.59(18) ?
C12A N1A C11A C1A . . . . 174.03(10) ?
C2A C1A C11A O4A . . . . -129.47(12) ?
C6A C1A C11A O4A . . . . 52.13(15) ?
C2A C1A C11A N1A . . . . 53.79(14) ?
C6A C1A C11A N1A . . . . -124.61(10) ?
C11A N1A C12A C13A . . . . -9.78(18) ?
C11A N1A C12A C17A . . . . 170.04(11) ?
N1A C12A C13A C14A . . . . -176.55(10) ?
C17A C12A C13A C14A . . . . 3.65(17) ?
C12A C13A C14A O5A . . . . 173.40(12) ?
C12A C13A C14A C15A . . . . -8.11(17) ?
O5A C14A C15A C16A . . . . -146.37(12) ?
C13A C14A C15A C16A . . . . 35.13(16) ?
C14A C15A C16A C19A . . . . 65.22(14) ?
C14A C15A C16A C18A . . . . -173.01(13) ?
C14A C15A C16A C17A . . . . -54.92(14) ?
C13A C12A C17A C16A . . . . -26.27(17) ?
N1A C12A C17A C16A . . . . 153.90(11) ?
C19A C16A C17A C12A . . . . -70.04(15) ?
C18A C16A C17A C12A . . . . 168.10(14) ?
C15A C16A C17A C12A . . . . 50.11(15) ?
C6B C1B C2B C3B . . . . -0.81(14) ?
C11B C1B C2B C3B . . . . 175.34(9) ?
C6B C1B C2B Cl1B . . . . -178.96(8) ?
C11B C1B C2B Cl1B . . . . -2.82(14) ?
C7B O1B C3B C4B . . . . 79.27(13) ?
C7B O1B C3B C2B . . . . -101.69(13) ?
C1B C2B C3B O1B . . . . -177.93(9) ?
Cl1B C2B C3B O1B . . . . 0.30(14) ?
C1B C2B C3B C4B . . . . 1.12(15) ?
Cl1B C2B C3B C4B . . . . 179.34(8) ?
C8B O2B C4B C3B . . . . 79.16(14) ?
C8B O2B C4B C5B . . . . -104.32(12) ?
O1B C3B C4B O2B . . . . -3.90(16) ?
C2B C3B C4B O2B . . . . 177.06(9) ?
O1B C3B C4B C5B . . . . 179.58(9) ?
C2B C3B C4B C5B . . . . 0.54(16) ?
C10B O3B C5B C6B . . . . 0.54(16) ?
C10B O3B C5B C4B . . . . -179.34(10) ?
O2B C4B C5B O3B . . . . 0.86(15) ?
C3B C4B C5B O3B . . . . 177.39(10) ?
O2B C4B C5B C6B . . . . -179.03(10) ?
C3B C4B C5B C6B . . . . -2.50(16) ?
O3B C5B C6B C1B . . . . -177.06(10) ?
C4B C5B C6B C1B . . . . 2.82(15) ?
C2B C1B C6B C5B . . . . -1.17(15) ?
C11B C1B C6B C5B . . . . -177.57(9) ?
C4B O2B C8B C9B . . . . 67.92(16) ?
C2B C1B C11B O4B . . . . -122.81(13) ?
C6B C1B C11B O4B . . . . 53.44(14) ?
C2B C1B C11B N1B . . . . 58.5(6) ?
C6B C1B C11B N1B . . . . -125.2(6) ?
C2B C1B C11B N1C . . . . 59.4(5) ?
C6B C1B C11B N1C . . . . -124.3(5) ?
O4B C11B N1B C12B . . . . 7.2(16) ?
C1B C11B N1B C12B . . . . -174.2(11) ?
C11B N1B C12B C13B . . . . 0(2) ?
C11B N1B C12B C17B . . . . -169.0(10) ?
N1B C12B C13B C14B . . . . -175.2(12) ?
C17B C12B C13B C14B . . . . -7.6(18) ?
C12B C13B C14B O5B . . . . -173.3(12) ?
C12B C13B C14B C15B . . . . 8.2(15) ?
O5B C14B C15B C16B . . . . 148.7(9) ?
C13B C14B C15B C16B . . . . -32.8(11) ?
C14B C15B C16B C19B . . . . 172.5(5) ?
C14B C15B C16B C18B . . . . -66.9(6) ?
C14B C15B C16B C17B . . . . 53.5(7) ?
C19B C16B C17B C12B . . . . -170.7(7) ?
C18B C16B C17B C12B . . . . 68.9(7) ?
C15B C16B C17B C12B . . . . -51.5(7) ?
C13B C12B C17B C16B . . . . 31.0(15) ?
N1B C12B C17B C16B . . . . -160.4(9) ?
O4B C11B N1C C12C . . . . 9.7(15) ?
C1B C11B N1C C12C . . . . -172.7(11) ?
C11B N1C C12C C13C . . . . -8(3) ?
C11B N1C C12C C17C . . . . 155.4(10) ?
N1C C12C C13C C14C . . . . 176.1(15) ?
C17C C12C C13C C14C . . . . 13(2) ?
C12C C13C C14C O5C . . . . 171.1(16) ?
C12C C13C C14C C15C . . . . -11(2) ?
O5C C14C C15C C16C . . . . -151.4(13) ?
C13C C14C C15C C16C . . . . 30.3(14) ?
C14C C15C C16C C17C . . . . -51.9(9) ?
C14C C15C C16C C19C . . . . 69.1(9) ?
C14C C15C C16C C18C . . . . -170.8(7) ?
C13C C12C C17C C16C . . . . -35.8(17) ?
N1C C12C C17C C16C . . . . 158.7(11) ?
C15C C16C C17C C12C . . . . 53.9(10) ?
C19C C16C C17C C12C . . . . -67.5(9) ?
C18C C16C C17C C12C . . . . 173.2(8) ?

_cod_database_fobs_code 2243762
